data_4067238
loop_
_publ_author_name
'Krieck, Sven'
'G\"orls, Helmar'
'Westerhausen, Matthias'

_publ_section_title
;
 Alkali Metal-Stabilized 1,3,5-Triphenylbenzene Monoanions: Synthesis and
 Characterization of the Lithium, Sodium, and Potassium Complexes&#x2020;
;
_journal_issue 24
_journal_name_full Organometallics
_journal_page_first 6790
_journal_paper_doi 10.1021/om1009632
_journal_volume 29
_journal_year 2010
_chemical_formula_moiety 'C24 H18, C12 H24 Na O3'
_chemical_formula_sum 'C36 H42 Na O3'
_chemical_formula_weight 545.69
_space_group_IT_number 11
_symmetry_cell_setting monoclinic
_symmetry_space_group_name_Hall '-P 2yb'
_symmetry_space_group_name_H-M 'P 1 21/m 1'
_atom_sites_solution_hydrogens geom
_atom_sites_solution_primary direct
_atom_sites_solution_secondary difmap
_audit_creation_method SHELXL-97
_cell_angle_alpha 90.00
_cell_angle_beta 100.621(2)
_cell_angle_gamma 90.00
_cell_formula_units_Z 2
_cell_length_a 7.7567(4)
_cell_length_b 18.6392(7)
_cell_length_c 10.7397(5)
_cell_measurement_reflns_used 10719
_cell_measurement_temperature 183(2)
_cell_measurement_theta_max 27.44
_cell_measurement_theta_min 2.92
_cell_volume 1526.13(12)
_computing_cell_refinement DENZO
_computing_data_collection COLLECT
_computing_data_reduction DENZO
_computing_molecular_graphics SHELXTL/PC
_computing_publication_material SHELXL-97
_computing_structure_refinement 'SHELXL-97 (Sheldrick, 1997)'
_computing_structure_solution 'SHELXS-97 (Sheldrick, 1990)'
_diffrn_ambient_temperature 183(2)
_diffrn_measured_fraction_theta_full 0.995
_diffrn_measured_fraction_theta_max 0.995
_diffrn_measurement_device_type KappaCCD
_diffrn_measurement_method 'phi- + omega-scan'
_diffrn_radiation_monochromator graphite
_diffrn_radiation_source 'fine-focus sealed tube'
_diffrn_radiation_type MoK\a
_diffrn_radiation_wavelength 0.71073
_diffrn_reflns_av_R_equivalents 0.0600
_diffrn_reflns_av_sigmaI/netI 0.0719
_diffrn_reflns_limit_h_max 9
_diffrn_reflns_limit_h_min -10
_diffrn_reflns_limit_k_max 24
_diffrn_reflns_limit_k_min -23
_diffrn_reflns_limit_l_max 13
_diffrn_reflns_limit_l_min -12
_diffrn_reflns_number 10719
_diffrn_reflns_theta_full 27.44
_diffrn_reflns_theta_max 27.44
_diffrn_reflns_theta_min 2.92
_exptl_absorpt_coefficient_mu 0.086
_exptl_absorpt_correction_type none
_exptl_crystal_colour black
_exptl_crystal_density_diffrn 1.187
_exptl_crystal_density_method 'not measured'
_exptl_crystal_description prism
_exptl_crystal_F_000 586
_exptl_crystal_size_max 0.06
_exptl_crystal_size_mid 0.06
_exptl_crystal_size_min 0.04
_refine_diff_density_max 0.259
_refine_diff_density_min -0.260
_refine_diff_density_rms 0.046
_refine_ls_extinction_method none
_refine_ls_goodness_of_fit_ref 1.021
_refine_ls_hydrogen_treatment constr
_refine_ls_matrix_type full
_refine_ls_number_parameters 190
_refine_ls_number_reflns 3569
_refine_ls_number_restraints 0
_refine_ls_restrained_S_all 1.021
_refine_ls_R_factor_all 0.1184
_refine_ls_R_factor_gt 0.0555
_refine_ls_shift/su_max 0.000
_refine_ls_shift/su_mean 0.000
_refine_ls_structure_factor_coef Fsqd
_refine_ls_weighting_details 'calc w=1/[\s^2^(Fo^2^)+(0.0893P)^2^+0.0000P] where P=(Fo^2^+2Fc^2^)/3'
_refine_ls_weighting_scheme calc
_refine_ls_wR_factor_gt 0.1383
_refine_ls_wR_factor_ref 0.1651
_reflns_number_gt 2012
_reflns_number_total 3569
_reflns_threshold_expression >2sigma(I)
_cod_data_source_file om1009632_si_001.cif
_cod_data_source_block FO3775
_cod_original_sg_symbol_H-M 'P 21/m'
_cod_database_code 4067238

loop_
_symmetry_equiv_pos_as_xyz
'x, y, z'
'-x, y+1/2, -z'
'-x, -y, -z'
'x, -y-1/2, z'

loop_
_atom_site_label
_atom_site_type_symbol
_atom_site_fract_x
_atom_site_fract_y
_atom_site_fract_z
_atom_site_U_iso_or_equiv
_atom_site_adp_type
_atom_site_occupancy
_atom_site_symmetry_multiplicity
_atom_site_calc_flag
_atom_site_refinement_flags
Na1 Na 0.48316(14) 0.7500 0.05012(10) 0.0390(3) Uani 1 2 d S
O1 O 0.62748(19) 0.65042(7) 0.14098(13) 0.0471(4) Uani 1 1 d .
O2 O 0.5475(3) 0.7500 -0.14991(18) 0.0480(5) Uani 1 2 d S
C1 C 0.2078(3) 0.7500 0.1948(2) 0.0291(6) Uani 1 2 d S
H1A H 0.2398 0.7500 0.2894 0.035 Uiso 1 2 calc SR
C2 C 0.1850(2) 0.68341(8) 0.13052(17) 0.0278(4) Uani 1 1 d .
C3 C 0.1383(3) 0.68353(9) -0.00631(17) 0.0335(5) Uani 1 1 d .
H3A H 0.1224 0.6370 -0.0535 0.040 Uiso 1 1 calc R
C4 C 0.1245(3) 0.7500 -0.0748(2) 0.0282(6) Uani 1 2 d S
C5 C 0.2045(2) 0.61559(9) 0.20037(16) 0.0283(4) Uani 1 1 d .
C6 C 0.1562(2) 0.54932(9) 0.14079(17) 0.0331(5) Uani 1 1 d .
H6A H 0.1116 0.5486 0.0523 0.040 Uiso 1 1 calc R
C7 C 0.1717(3) 0.48541(9) 0.20719(18) 0.0380(5) Uani 1 1 d .
H7A H 0.1382 0.4418 0.1635 0.046 Uiso 1 1 calc R
C8 C 0.2351(3) 0.48393(9) 0.33588(19) 0.0422(5) Uani 1 1 d .
H8A H 0.2443 0.4400 0.3814 0.051 Uiso 1 1 calc R
C9 C 0.2850(3) 0.54792(10) 0.39696(19) 0.0442(6) Uani 1 1 d .
H9A H 0.3302 0.5478 0.4854 0.053 Uiso 1 1 calc R
C10 C 0.2701(3) 0.61202(9) 0.33149(18) 0.0382(5) Uani 1 1 d .
H10A H 0.3052 0.6551 0.3763 0.046 Uiso 1 1 calc R
C11 C 0.0917(3) 0.7500 -0.2138(2) 0.0292(6) Uani 1 2 d S
C12 C 0.0746(3) 0.68642(10) -0.28513(18) 0.0425(5) Uani 1 1 d .
H12A H 0.0848 0.6417 -0.2419 0.051 Uiso 1 1 calc R
C13 C 0.0432(3) 0.68667(11) -0.41617(19) 0.0473(6) Uani 1 1 d .
H13A H 0.0327 0.6424 -0.4607 0.057 Uiso 1 1 calc R
C14 C 0.0272(4) 0.7500 -0.4829(3) 0.0416(7) Uani 1 2 d S
H14A H 0.0055 0.7500 -0.5729 0.050 Uiso 1 2 calc SR
C15 C 0.6361(4) 0.58202(12) 0.0851(2) 0.0613(7) Uani 1 1 d .
H15A H 0.7341 0.5802 0.0377 0.074 Uiso 1 1 calc R
H15B H 0.5254 0.5713 0.0259 0.074 Uiso 1 1 calc R
C16 C 0.6651(3) 0.52920(11) 0.1921(2) 0.0539(6) Uani 1 1 d .
H16A H 0.5522 0.5098 0.2077 0.065 Uiso 1 1 calc R
H16B H 0.7397 0.4889 0.1739 0.065 Uiso 1 1 calc R
C17 C 0.7553(3) 0.57186(12) 0.3034(2) 0.0541(6) Uani 1 1 d .
H17A H 0.6975 0.5645 0.3773 0.065 Uiso 1 1 calc R
H17B H 0.8799 0.5575 0.3271 0.065 Uiso 1 1 calc R
C18 C 0.7406(3) 0.64846(12) 0.2616(2) 0.0580(7) Uani 1 1 d .
H18A H 0.6915 0.6779 0.3234 0.070 Uiso 1 1 calc R
H18B H 0.8577 0.6677 0.2552 0.070 Uiso 1 1 calc R
C19 C 0.5802(4) 0.68904(11) -0.2207(2) 0.0648(7) Uani 1 1 d .
H19A H 0.4983 0.6498 -0.2099 0.078 Uiso 1 1 calc R
H19B H 0.7017 0.6718 -0.1921 0.078 Uiso 1 1 calc R
C20 C 0.5536(5) 0.71164(13) -0.3556(2) 0.0802(9) Uani 1 1 d .
H20A H 0.6494 0.6931 -0.3961 0.096 Uiso 1 1 calc R
H20B H 0.4406 0.6931 -0.4026 0.096 Uiso 1 1 calc R

loop_
_atom_site_aniso_label
_atom_site_aniso_U_11
_atom_site_aniso_U_22
_atom_site_aniso_U_33
_atom_site_aniso_U_23
_atom_site_aniso_U_13
_atom_site_aniso_U_12
Na1 0.0368(6) 0.0378(6) 0.0410(7) 0.000 0.0036(5) 0.000
O1 0.0510(9) 0.0387(8) 0.0483(9) 0.0051(6) 0.0007(7) 0.0041(6)
O2 0.0534(13) 0.0527(12) 0.0381(12) 0.000 0.0091(10) 0.000
C1 0.0355(15) 0.0264(13) 0.0258(13) 0.000 0.0066(11) 0.000
C2 0.0316(10) 0.0235(9) 0.0277(10) -0.0001(7) 0.0043(8) -0.0009(7)
C3 0.0480(12) 0.0254(9) 0.0269(10) 0.0002(7) 0.0064(8) -0.0007(8)
C4 0.0308(14) 0.0298(13) 0.0231(13) 0.000 0.0029(11) 0.000
C5 0.0318(10) 0.0261(9) 0.0275(10) 0.0015(7) 0.0065(8) 0.0006(7)
C6 0.0426(11) 0.0269(9) 0.0287(10) -0.0008(7) 0.0039(8) -0.0002(8)
C7 0.0528(13) 0.0235(9) 0.0376(12) -0.0015(8) 0.0078(9) -0.0018(8)
C8 0.0611(14) 0.0262(10) 0.0393(12) 0.0085(8) 0.0090(10) 0.0032(9)
C9 0.0699(15) 0.0339(10) 0.0266(10) 0.0062(8) 0.0025(10) 0.0036(10)
C10 0.0570(13) 0.0259(9) 0.0305(11) -0.0016(8) 0.0048(9) -0.0004(9)
C11 0.0268(13) 0.0363(13) 0.0232(13) 0.000 0.0017(10) 0.000
C12 0.0617(14) 0.0353(10) 0.0289(11) -0.0009(8) 0.0039(10) -0.0102(9)
C13 0.0640(14) 0.0472(12) 0.0296(11) -0.0094(9) 0.0057(10) -0.0116(11)
C14 0.0440(17) 0.0596(19) 0.0207(14) 0.000 0.0042(12) 0.000
C15 0.0889(19) 0.0502(14) 0.0407(13) -0.0058(11) 0.0009(12) 0.0150(12)
C16 0.0607(15) 0.0375(12) 0.0598(16) 0.0036(10) 0.0013(12) 0.0020(10)
C17 0.0625(15) 0.0531(13) 0.0431(13) 0.0068(10) 0.0008(11) 0.0034(11)
C18 0.0644(16) 0.0502(13) 0.0527(15) -0.0079(11) -0.0065(12) -0.0025(11)
C19 0.095(2) 0.0426(13) 0.0604(16) 0.0026(11) 0.0239(14) 0.0087(13)
C20 0.127(3) 0.0653(15) 0.0517(16) -0.0124(13) 0.0239(16) -0.0184(16)

loop_
_atom_type_symbol
_atom_type_description
_atom_type_scat_dispersion_real
_atom_type_scat_dispersion_imag
_atom_type_scat_source
C C 0.0033 0.0016 'International Tables Vol C Tables 4.2.6.8 and 6.1.1.4'
H H 0.0000 0.0000 'International Tables Vol C Tables 4.2.6.8 and 6.1.1.4'
O O 0.0106 0.0060 'International Tables Vol C Tables 4.2.6.8 and 6.1.1.4'
Na Na 0.0362 0.0249 'International Tables Vol C Tables 4.2.6.8 and 6.1.1.4'

loop_
_geom_angle_atom_site_label_1
_geom_angle_atom_site_label_2
_geom_angle_atom_site_label_3
_geom_angle
_geom_angle_site_symmetry_1
_geom_angle_site_symmetry_3
O1 Na1 O1 108.24(8) . 4_575
O1 Na1 O2 103.02(6) . .
O1 Na1 O2 103.02(6) 4_575 .
O1 Na1 C4 123.86(4) . .
O1 Na1 C4 123.86(4) 4_575 .
O2 Na1 C4 85.48(8) . .
O1 Na1 C1 97.10(6) . .
O1 Na1 C1 97.10(6) 4_575 .
O2 Na1 C1 145.21(8) . .
C4 Na1 C1 59.73(7) . .
O1 Na1 C2 83.11(5) . .
O1 Na1 C2 125.11(7) 4_575 .
O2 Na1 C2 127.13(7) . .
C4 Na1 C2 51.51(6) . .
C1 Na1 C2 28.47(4) . .
O1 Na1 C2 125.11(7) . 4_575
O1 Na1 C2 83.10(5) 4_575 4_575
O2 Na1 C2 127.13(7) . 4_575
C4 Na1 C2 51.51(6) . 4_575
C1 Na1 C2 28.47(4) . 4_575
C2 Na1 C2 50.81(7) . 4_575
O1 Na1 C3 142.41(7) . 4_575
O1 Na1 C3 95.86(5) 4_575 4_575
O2 Na1 C3 98.94(7) . 4_575
C4 Na1 C3 28.81(4) . 4_575
C1 Na1 C3 50.50(6) . 4_575
C2 Na1 C3 59.34(5) . 4_575
C2 Na1 C3 28.89(5) 4_575 4_575
O1 Na1 C3 95.86(5) . .
O1 Na1 C3 142.41(7) 4_575 .
O2 Na1 C3 98.94(7) . .
C4 Na1 C3 28.81(4) . .
C1 Na1 C3 50.50(6) . .
C2 Na1 C3 28.89(5) . .
C2 Na1 C3 59.34(5) 4_575 .
C3 Na1 C3 50.43(7) 4_575 .
C15 O1 C18 107.03(15) . .
C15 O1 Na1 127.34(12) . .
C18 O1 Na1 125.36(12) . .
C19 O2 C19 106.7(2) . 4_575
C19 O2 Na1 126.49(12) . .
C19 O2 Na1 126.49(12) 4_575 .
C2 C1 C2 122.5(2) . 4_575
C2 C1 Na1 76.92(13) . .
C2 C1 Na1 76.92(13) 4_575 .
C2 C1 H1A 118.7 . .
C2 C1 H1A 118.7 4_575 .
Na1 C1 H1A 118.7 . .
C1 C2 C3 118.65(15) . .
C1 C2 C5 121.03(16) . .
C3 C2 C5 120.31(14) . .
C1 C2 Na1 74.61(12) . .
C3 C2 Na1 76.15(11) . .
C5 C2 Na1 120.72(12) . .
C4 C3 C2 120.20(16) . .
C4 C3 Na1 73.62(12) . .
C2 C3 Na1 74.96(11) . .
C4 C3 H3A 119.9 . .
C2 C3 H3A 119.9 . .
Na1 C3 H3A 119.9 . .
C3 C4 C3 119.4(2) 4_575 .
C3 C4 C11 120.29(11) 4_575 .
C3 C4 C11 120.28(11) . .
C3 C4 Na1 77.58(12) 4_575 .
C3 C4 Na1 77.58(12) . .
C11 C4 Na1 116.69(17) . .
C10 C5 C6 115.43(15) . .
C10 C5 C2 122.53(15) . .
C6 C5 C2 122.04(15) . .
C7 C6 C5 122.04(17) . .
C7 C6 H6A 119.0 . .
C5 C6 H6A 119.0 . .
C8 C7 C6 121.01(17) . .
C8 C7 H7A 119.5 . .
C6 C7 H7A 119.5 . .
C7 C8 C9 118.39(17) . .
C7 C8 H8A 120.8 . .
C9 C8 H8A 120.8 . .
C10 C9 C8 121.04(17) . .
C10 C9 H9A 119.5 . .
C8 C9 H9A 119.5 . .
C9 C10 C5 122.09(17) . .
C9 C10 H10A 119.0 . .
C5 C10 H10A 119.0 . .
C12 C11 C12 115.2(2) . 4_575
C12 C11 C4 122.42(11) . .
C12 C11 C4 122.42(11) 4_575 .
C13 C12 C11 122.23(18) . .
C13 C12 H12A 118.9 . .
C11 C12 H12A 118.9 . .
C14 C13 C12 121.01(19) . .
C14 C13 H13A 119.5 . .
C12 C13 H13A 119.5 . .
C13 C14 C13 118.4(2) . 4_575
C13 C14 H14A 120.8 . .
C13 C14 H14A 120.8 4_575 .
O1 C15 C16 106.16(18) . .
O1 C15 H15A 110.5 . .
C16 C15 H15A 110.5 . .
O1 C15 H15B 110.5 . .
C16 C15 H15B 110.5 . .
H15A C15 H15B 108.7 . .
C17 C16 C15 104.20(18) . .
C17 C16 H16A 110.9 . .
C15 C16 H16A 110.9 . .
C17 C16 H16B 110.9 . .
C15 C16 H16B 110.9 . .
H16A C16 H16B 108.9 . .
C18 C17 C16 105.62(17) . .
C18 C17 H17A 110.6 . .
C16 C17 H17A 110.6 . .
C18 C17 H17B 110.6 . .
C16 C17 H17B 110.6 . .
H17A C17 H17B 108.7 . .
O1 C18 C17 107.30(17) . .
O1 C18 H18A 110.3 . .
C17 C18 H18A 110.3 . .
O1 C18 H18B 110.3 . .
C17 C18 H18B 110.3 . .
H18A C18 H18B 108.5 . .
O2 C19 C20 106.85(19) . .
O2 C19 H19A 110.4 . .
C20 C19 H19A 110.4 . .
O2 C19 H19B 110.4 . .
C20 C19 H19B 110.4 . .
H19A C19 H19B 108.6 . .
C20 C20 C19 106.47(13) 4_575 .
C20 C20 H20A 110.4 4_575 .
C19 C20 H20A 110.4 . .
C20 C20 H20B 110.4 4_575 .
C19 C20 H20B 110.4 . .
H20A C20 H20B 108.6 . .

loop_
_geom_bond_atom_site_label_1
_geom_bond_atom_site_label_2
_geom_bond_distance
_geom_bond_site_symmetry_2
Na1 O1 2.2908(14) .
Na1 O1 2.2909(14) 4_575
Na1 O2 2.293(2) .
Na1 C4 2.857(3) .
Na1 C1 2.864(3) .
Na1 C2 2.893(2) .
Na1 C2 2.893(2) 4_575
Na1 C3 2.908(2) 4_575
Na1 C3 2.908(2) .
O1 C15 1.416(2) .
O1 C18 1.425(2) .
O2 C19 1.416(3) .
O2 C19 1.416(3) 4_575
C1 C2 1.416(2) .
C1 C2 1.416(2) 4_575
C1 H1A 1.0000 .
C2 C3 1.447(2) .
C2 C5 1.463(2) .
C3 C4 1.435(2) .
C3 H3A 1.0000 .
C4 C3 1.435(2) 4_575
C4 C11 1.467(3) .
C5 C10 1.408(2) .
C5 C6 1.410(2) .
C6 C7 1.382(2) .
C6 H6A 0.9500 .
C7 C8 1.379(3) .
C7 H7A 0.9500 .
C8 C9 1.382(3) .
C8 H8A 0.9500 .
C9 C10 1.380(2) .
C9 H9A 0.9500 .
C10 H10A 0.9500 .
C11 C12 1.404(2) .
C11 C12 1.404(2) 4_575
C12 C13 1.383(3) .
C12 H12A 0.9500 .
C13 C14 1.375(2) .
C13 H13A 0.9500 .
C14 C13 1.375(2) 4_575
C14 H14A 0.9500 .
C15 C16 1.499(3) .
C15 H15A 0.9900 .
C15 H15B 0.9900 .
C16 C17 1.497(3) .
C16 H16A 0.9900 .
C16 H16B 0.9900 .
C17 C18 1.495(3) .
C17 H17A 0.9900 .
C17 H17B 0.9900 .
C18 H18A 0.9900 .
C18 H18B 0.9900 .
C19 C20 1.486(4) .
C19 H19A 0.9900 .
C19 H19B 0.9900 .
C20 C20 1.430(5) 4_575
C20 H20A 0.9900 .
C20 H20B 0.9900 .
